data_7112073
loop_
_publ_author_name
'Fengrui Qu'
'Julia R. Khusnutdinova'
'Nigam P. Rath'
'Liviu M. Mirica'

_publ_section_title
;
 Dioxygen activation by an organometallic Pd(II) precursor: formation of a
 Pd(IV)-OH complex and its C-O bond formation reactivity
;
_journal_name_full Chem.Commun.
_journal_page_first 3036
_journal_paper_doi 10.1039/c3cc49387c
_journal_volume 50
_journal_year 2014
_chemical_formula_moiety 'C19 H33 I N3 Pd, I'
_chemical_formula_sum 'C19 H33 I2 N3 Pd'
_chemical_formula_weight 663.68
_chemical_name_systematic
; 
 ? 
;
_space_group_IT_number 29
_symmetry_cell_setting orthorhombic
_symmetry_space_group_name_Hall 'P 2c -2ac'
_symmetry_space_group_name_H-M 'P c a 21'
_atom_sites_solution_hydrogens geom
_atom_sites_solution_primary direct
_atom_sites_solution_secondary difmap
_audit_creation_method SHELXL-97
_cell_angle_alpha 90.00
_cell_angle_beta 90.00
_cell_angle_gamma 90.00
_cell_formula_units_Z 4
_cell_length_a 16.110(2)
_cell_length_b 8.7912(14)
_cell_length_c 15.537(2)
_cell_measurement_reflns_used 9050
_cell_measurement_temperature 100(2)
_cell_measurement_theta_max 39.01
_cell_measurement_theta_min 2.32
_cell_volume 2200.4(5)
_computing_cell_refinement 'Bruker SAINT'
_computing_data_collection 'Bruker APEX2'
_computing_data_reduction 'Bruker SAINT'
_computing_molecular_graphics 'Bruker SHELXTL'
_computing_publication_material 'Bruker SHELXTL'
_computing_structure_refinement 'SHELXL-97 (Sheldrick, 2008)'
_computing_structure_solution 'SHELXS-97 (Sheldrick, 2008)'
_diffrn_ambient_temperature 100(2)
_diffrn_measured_fraction_theta_full 0.999
_diffrn_measured_fraction_theta_max 0.999
_diffrn_measurement_device_type 'Bruker APEX-II CCD'
_diffrn_measurement_method '\f and \w scans'
_diffrn_radiation_monochromator graphite
_diffrn_radiation_source 'fine-focus sealed tube'
_diffrn_radiation_type MoK\a
_diffrn_radiation_wavelength 0.71073
_diffrn_reflns_av_R_equivalents 0.0409
_diffrn_reflns_av_sigmaI/netI 0.0223
_diffrn_reflns_limit_h_max 28
_diffrn_reflns_limit_h_min -28
_diffrn_reflns_limit_k_max 15
_diffrn_reflns_limit_k_min -15
_diffrn_reflns_limit_l_max 27
_diffrn_reflns_limit_l_min -27
_diffrn_reflns_number 159143
_diffrn_reflns_theta_full 39.06
_diffrn_reflns_theta_max 39.06
_diffrn_reflns_theta_min 2.32
_exptl_absorpt_coefficient_mu 3.657
_exptl_absorpt_correction_T_max 0.6304
_exptl_absorpt_correction_T_min 0.3363
_exptl_absorpt_correction_type multi-scan
_exptl_absorpt_process_details 'sadabs v2008/1'
_exptl_crystal_colour red
_exptl_crystal_density_diffrn 2.003
_exptl_crystal_density_meas ?
_exptl_crystal_density_method 'not measured'
_exptl_crystal_description rectangular
_exptl_crystal_F_000 1280
_exptl_crystal_size_max 0.38
_exptl_crystal_size_mid 0.16
_exptl_crystal_size_min 0.14
_refine_diff_density_max 1.407
_refine_diff_density_min -0.690
_refine_diff_density_rms 0.106
_refine_ls_abs_structure_details 'Flack H D (1983), Acta Cryst. A39, 876-881'
_refine_ls_abs_structure_Flack -0.010(8)
_refine_ls_extinction_method none
_refine_ls_goodness_of_fit_ref 1.062
_refine_ls_hydrogen_treatment constr
_refine_ls_matrix_type full
_refine_ls_number_parameters 238
_refine_ls_number_reflns 12564
_refine_ls_number_restraints 10
_refine_ls_restrained_S_all 1.080
_refine_ls_R_factor_all 0.0218
_refine_ls_R_factor_gt 0.0196
_refine_ls_shift/su_max 0.008
_refine_ls_shift/su_mean 0.001
_refine_ls_structure_factor_coef Fsqd
_refine_ls_weighting_details 'calc w=1/[\s^2^(Fo^2^)+(0.0167P)^2^+0.7295P] where P=(Fo^2^+2Fc^2^)/3'
_refine_ls_weighting_scheme calc
_refine_ls_wR_factor_gt 0.0385
_refine_ls_wR_factor_ref 0.0391
_reflns_number_gt 12029
_reflns_number_total 12564
_reflns_threshold_expression >2sigma(I)
_cod_data_source_file c3cc49387c.txt
_cod_data_source_block l23312
_cod_depositor_comments
;
The following automatic conversions were performed:

'_exptl_crystal_density_meas' value 'no' was changed to '?' - the
value is perceived as not measured.

Automatic conversion script
Id: cif_fix_values 3008 2015-01-20 13:52:24Z robertas 
;
_cod_original_cell_volume 2200.3(6)
_cod_original_sg_symbol_H-M Pca2(1)
_cod_database_code 7112073

loop_
_symmetry_equiv_pos_as_xyz
'x, y, z'
'-x, -y, z+1/2'
'x+1/2, -y, z'
'-x+1/2, y, z+1/2'

loop_
_atom_site_label
_atom_site_type_symbol
_atom_site_fract_x
_atom_site_fract_y
_atom_site_fract_z
_atom_site_U_iso_or_equiv
_atom_site_adp_type
_atom_site_occupancy
_atom_site_symmetry_multiplicity
_atom_site_calc_flag
_atom_site_refinement_flags
_atom_site_disorder_assembly
_atom_site_disorder_group
Pd1 Pd 0.76466(2) 0.65269(3) 0.978732(10) 0.00786(3) Uani 0.967(2) 1 d PDU A 1
I1 I 0.858396(13) 0.50876(5) 1.086958(9) 0.01060(4) Uani 0.967(2) 1 d PDU A 1
Pd1' Pd 0.7490(5) 0.6673(7) 0.9774(4) 0.00786(3) Uani 0.033(2) 1 d PDU A 2
I1' I 0.8504(3) 0.5433(11) 1.0837(4) 0.01060(4) Uani 0.033(2) 1 d PDU A 2
I2 I 0.523695(6) 0.272226(13) 0.746431(9) 0.01809(2) Uani 1 1 d . . .
N1 N 0.78306(8) 0.49998(15) 0.86583(9) 0.0120(2) Uani 1 1 d D . .
N2 N 0.67651(8) 0.76007(16) 0.88983(9) 0.0142(2) Uani 1 1 d D . .
C3 C 0.80955(9) 0.93278(17) 1.06821(10) 0.0128(3) Uani 1 1 d . A .
N3 N 0.65420(8) 0.49029(15) 0.99667(10) 0.0128(2) Uani 1 1 d D . .
C4 C 0.74935(9) 0.81765(16) 1.06791(10) 0.0106(2) Uani 1 1 d D . .
C17 C 0.62694(9) 0.45056(18) 1.08472(13) 0.0167(3) Uani 1 1 d . A .
H17A H 0.6005 0.5391 1.1114 0.025 Uiso 1 1 calc R . .
H17B H 0.6751 0.4198 1.1190 0.025 Uiso 1 1 calc R . .
H17C H 0.5871 0.3664 1.0820 0.025 Uiso 1 1 calc R . .
C5 C 0.67981(9) 0.82989(17) 1.12080(11) 0.0129(2) Uani 1 1 d . A .
H5 H 0.6396 0.7508 1.1216 0.016 Uiso 1 1 calc R . .
C1 C 0.86537(9) 0.78608(18) 0.94718(12) 0.0141(3) Uani 1 1 d D . .
H1A H 0.9151 0.7202 0.9437 0.017 Uiso 1 1 calc R A 1
H1B H 0.8560 0.8298 0.8892 0.017 Uiso 1 1 calc R A 1
C14 C 0.72133(9) 0.37421(18) 0.86760(11) 0.0152(3) Uani 1 1 d . A .
H14A H 0.7482 0.2795 0.8474 0.018 Uiso 1 1 calc R . .
H14B H 0.6755 0.3984 0.8274 0.018 Uiso 1 1 calc R . .
C13 C 0.68583(10) 0.34798(18) 0.95627(12) 0.0156(3) Uani 1 1 d . A .
H13A H 0.6399 0.2735 0.9522 0.019 Uiso 1 1 calc R . .
H13B H 0.7294 0.3036 0.9936 0.019 Uiso 1 1 calc R . .
C15 C 0.86781(9) 0.43649(18) 0.85649(11) 0.0136(2) Uani 1 1 d . A .
H15A H 0.8707 0.3748 0.8040 0.020 Uiso 1 1 calc R . .
H15B H 0.8808 0.3729 0.9065 0.020 Uiso 1 1 calc R . .
H15C H 0.9080 0.5199 0.8527 0.020 Uiso 1 1 calc R . .
C2 C 0.88346(9) 0.91625(18) 1.00985(12) 0.0144(3) Uani 1 1 d . A .
C11 C 0.59388(9) 0.7223(2) 0.92771(12) 0.0164(3) Uani 1 1 d D A .
H11A H 0.5499 0.7553 0.8873 0.020 Uiso 1 1 calc R . .
H11B H 0.5868 0.7803 0.9818 0.020 Uiso 1 1 calc R . .
C9 C 0.76735(10) 0.6042(2) 0.79239(11) 0.0163(3) Uani 1 1 d . A .
H9A H 0.7663 0.5447 0.7383 0.020 Uiso 1 1 calc R . .
H9B H 0.8133 0.6786 0.7883 0.020 Uiso 1 1 calc R . .
C8 C 0.79861(10) 1.05919(18) 1.12166(12) 0.0160(3) Uani 1 1 d . . .
H8 H 0.8395 1.1370 1.1228 0.019 Uiso 1 1 calc R A .
C18 C 0.96261(10) 0.8879(2) 1.06316(14) 0.0224(4) Uani 1 1 d . . .
H18A H 0.9716 0.9734 1.1025 0.034 Uiso 1 1 calc R A .
H18B H 1.0103 0.8782 1.0244 0.034 Uiso 1 1 calc R . .
H18C H 0.9562 0.7939 1.0964 0.034 Uiso 1 1 calc R . .
C6 C 0.66909(10) 0.95785(19) 1.17255(11) 0.0159(3) Uani 1 1 d . . .
H6 H 0.6210 0.9668 1.2075 0.019 Uiso 1 1 calc R A .
C12 C 0.58291(9) 0.5543(2) 0.94655(12) 0.0169(3) Uani 1 1 d . A .
H12A H 0.5310 0.5393 0.9796 0.020 Uiso 1 1 calc R . .
H12B H 0.5776 0.4983 0.8916 0.020 Uiso 1 1 calc R . .
C10 C 0.68602(11) 0.6886(2) 0.80219(11) 0.0181(3) Uani 1 1 d . A .
H10A H 0.6827 0.7691 0.7577 0.022 Uiso 1 1 calc R . .
H10B H 0.6396 0.6170 0.7924 0.022 Uiso 1 1 calc R . .
C7 C 0.72825(11) 1.07191(19) 1.17322(12) 0.0172(3) Uani 1 1 d . A .
H7 H 0.7209 1.1588 1.2088 0.021 Uiso 1 1 calc R . .
C19 C 0.89794(12) 1.0619(2) 0.95696(15) 0.0232(4) Uani 1 1 d . . .
H19A H 0.8467 1.0894 0.9268 0.035 Uiso 1 1 calc R A .
H19B H 0.9422 1.0440 0.9149 0.035 Uiso 1 1 calc R . .
H19C H 0.9142 1.1449 0.9955 0.035 Uiso 1 1 calc R . .
C16 C 0.68254(12) 0.9272(2) 0.88220(12) 0.0200(3) Uani 1 1 d . A .
H16A H 0.6354 0.9656 0.8488 0.030 Uiso 1 1 calc R . .
H16B H 0.7344 0.9541 0.8530 0.030 Uiso 1 1 calc R . .
H16C H 0.6818 0.9729 0.9397 0.030 Uiso 1 1 calc R . .

loop_
_atom_site_aniso_label
_atom_site_aniso_U_11
_atom_site_aniso_U_22
_atom_site_aniso_U_33
_atom_site_aniso_U_23
_atom_site_aniso_U_13
_atom_site_aniso_U_12
Pd1 0.00644(7) 0.00846(5) 0.00869(4) -0.00132(4) 0.00013(5) -0.00007(5)
I1 0.01056(4) 0.01021(9) 0.01103(4) -0.00028(5) -0.00018(4) 0.00066(5)
Pd1' 0.00644(7) 0.00846(5) 0.00869(4) -0.00132(4) 0.00013(5) -0.00007(5)
I1' 0.01056(4) 0.01021(9) 0.01103(4) -0.00028(5) -0.00018(4) 0.00066(5)
I2 0.01093(3) 0.02389(5) 0.01945(5) -0.00863(4) 0.00000(4) -0.00067(3)
N1 0.0100(5) 0.0150(5) 0.0112(6) -0.0031(4) 0.0002(4) 0.0010(4)
N2 0.0128(5) 0.0178(6) 0.0121(6) -0.0017(5) -0.0009(4) 0.0039(4)
C3 0.0113(5) 0.0102(5) 0.0170(7) -0.0009(5) -0.0013(5) -0.0011(4)
N3 0.0101(4) 0.0137(5) 0.0145(6) -0.0043(4) 0.0010(4) -0.0025(4)
C4 0.0107(5) 0.0095(5) 0.0118(6) -0.0009(4) 0.0001(4) -0.0003(4)
C17 0.0159(6) 0.0179(6) 0.0165(7) -0.0041(6) 0.0037(6) -0.0072(5)
C5 0.0123(5) 0.0139(6) 0.0126(7) -0.0025(5) 0.0012(5) -0.0012(4)
C1 0.0123(6) 0.0137(6) 0.0164(7) 0.0001(5) 0.0042(5) -0.0021(4)
C14 0.0120(6) 0.0167(6) 0.0169(7) -0.0084(6) -0.0002(5) -0.0021(5)
C13 0.0131(6) 0.0139(6) 0.0198(8) -0.0070(5) 0.0028(5) -0.0040(5)
C15 0.0105(5) 0.0157(6) 0.0146(7) -0.0023(5) 0.0012(5) 0.0024(4)
C2 0.0105(5) 0.0110(6) 0.0216(8) 0.0004(5) 0.0022(5) -0.0027(4)
C11 0.0103(5) 0.0223(7) 0.0164(7) -0.0042(6) -0.0014(5) 0.0050(5)
C9 0.0157(6) 0.0229(7) 0.0103(6) -0.0022(5) -0.0012(5) 0.0039(5)
C8 0.0174(6) 0.0121(6) 0.0183(8) -0.0045(5) -0.0026(5) -0.0009(5)
C18 0.0120(6) 0.0179(7) 0.0373(11) -0.0041(7) -0.0044(6) -0.0011(5)
C6 0.0173(6) 0.0168(7) 0.0137(7) -0.0046(5) 0.0022(5) 0.0013(5)
C12 0.0095(5) 0.0228(7) 0.0183(7) -0.0054(6) -0.0005(5) -0.0009(5)
C10 0.0180(7) 0.0255(8) 0.0108(7) -0.0020(6) -0.0025(5) 0.0069(6)
C7 0.0212(7) 0.0133(6) 0.0170(8) -0.0068(5) 0.0003(5) 0.0004(5)
C19 0.0224(8) 0.0140(7) 0.0332(11) 0.0042(6) 0.0085(7) -0.0050(6)
C16 0.0234(7) 0.0182(7) 0.0185(8) 0.0029(6) -0.0012(6) 0.0062(6)

loop_
_atom_type_symbol
_atom_type_description
_atom_type_scat_dispersion_real
_atom_type_scat_dispersion_imag
_atom_type_scat_source
C C 0.0033 0.0016 'International Tables Vol C Tables 4.2.6.8 and 6.1.1.4'
H H 0.0000 0.0000 'International Tables Vol C Tables 4.2.6.8 and 6.1.1.4'
N N 0.0061 0.0033 'International Tables Vol C Tables 4.2.6.8 and 6.1.1.4'
Pd Pd -0.9988 1.0072 'International Tables Vol C Tables 4.2.6.8 and 6.1.1.4'
I I -0.4742 1.8119 'International Tables Vol C Tables 4.2.6.8 and 6.1.1.4'

loop_
_geom_angle_atom_site_label_1
_geom_angle_atom_site_label_2
_geom_angle_atom_site_label_3
_geom_angle
C4 Pd1 C1 81.42(6)
C4 Pd1 N2 92.52(6)
C1 Pd1 N2 96.60(6)
C4 Pd1 N1 171.17(6)
C1 Pd1 N1 92.91(6)
N2 Pd1 N1 81.36(5)
C4 Pd1 N3 105.56(6)
C1 Pd1 N3 172.63(6)
N2 Pd1 N3 80.94(6)
N1 Pd1 N3 79.88(5)
C4 Pd1 I1 88.66(4)
C1 Pd1 I1 88.48(5)
N2 Pd1 I1 174.90(4)
N1 Pd1 I1 97.99(4)
N3 Pd1 I1 93.97(4)
C4 Pd1' N2 102.8(4)
C4 Pd1' C1 80.1(2)
N2 Pd1' C1 99.3(3)
C4 Pd1' N3 112.8(3)
N2 Pd1' N3 88.6(3)
C1 Pd1' N3 163.2(4)
C4 Pd1' N1 165.9(4)
N2 Pd1' N1 83.5(2)
C1 Pd1' N1 86.6(3)
N3 Pd1' N1 79.58(19)
C4 Pd1' I1' 79.6(3)
N2 Pd1' I1' 176.2(3)
C1 Pd1' I1' 78.2(3)
N3 Pd1' I1' 93.1(2)
N1 Pd1' I1' 93.5(2)
C15 N1 C9 108.30(13)
C15 N1 C14 109.74(12)
C9 N1 C14 111.03(13)
C15 N1 Pd1 115.25(10)
C9 N1 Pd1 102.15(9)
C14 N1 Pd1 110.14(10)
C15 N1 Pd1' 121.7(2)
C9 N1 Pd1' 98.14(19)
C14 N1 Pd1' 107.26(17)
C16 N2 C11 108.14(13)
C16 N2 C10 109.59(14)
C11 N2 C10 110.75(13)
C16 N2 Pd1' 115.36(19)
C11 N2 Pd1' 99.4(2)
C10 N2 Pd1' 113.0(2)
C16 N2 Pd1 115.83(11)
C11 N2 Pd1 103.49(10)
C10 N2 Pd1 108.88(9)
C8 C3 C4 119.25(15)
C8 C3 C2 122.32(14)
C4 C3 C2 118.42(13)
C17 N3 C13 107.04(13)
C17 N3 C12 110.00(12)
C13 N3 C12 111.04(13)
C17 N3 Pd1' 119.93(19)
C13 N3 Pd1' 107.4(2)
C12 N3 Pd1' 101.3(2)
C17 N3 Pd1 119.27(10)
C13 N3 Pd1 101.88(9)
C12 N3 Pd1 107.30(10)
C5 C4 C3 119.90(14)
C5 C4 Pd1' 118.7(2)
C3 C4 Pd1' 120.0(2)
C5 C4 Pd1 123.91(11)
C3 C4 Pd1 115.85(11)
N3 C17 H17A 109.5
N3 C17 H17B 109.5
H17A C17 H17B 109.5
N3 C17 H17C 109.5
H17A C17 H17C 109.5
H17B C17 H17C 109.5
C4 C5 C6 120.15(14)
C4 C5 H5 119.9
C6 C5 H5 119.9
C2 C1 Pd1 115.08(11)
C2 C1 Pd1' 112.4(2)
C2 C1 H1A 108.5
Pd1 C1 H1A 108.5
Pd1' C1 H1A 115.1
C2 C1 H1B 108.5
Pd1 C1 H1B 108.5
Pd1' C1 H1B 104.4
H1A C1 H1B 107.5
N1 C14 C13 112.57(13)
N1 C14 H14A 109.1
C13 C14 H14A 109.1
N1 C14 H14B 109.1
C13 C14 H14B 109.1
H14A C14 H14B 107.8
N3 C13 C14 112.70(14)
N3 C13 H13A 109.1
C14 C13 H13A 109.1
N3 C13 H13B 109.1
C14 C13 H13B 109.1
H13A C13 H13B 107.8
N1 C15 H15A 109.5
N1 C15 H15B 109.5
H15A C15 H15B 109.5
N1 C15 H15C 109.5
H15A C15 H15C 109.5
H15B C15 H15C 109.5
C3 C2 C1 107.77(12)
C3 C2 C19 111.20(13)
C1 C2 C19 108.12(16)
C3 C2 C18 110.30(15)
C1 C2 C18 112.23(13)
C19 C2 C18 107.24(14)
N2 C11 C12 113.36(13)
N2 C11 H11A 108.9
C12 C11 H11A 108.9
N2 C11 H11B 108.9
C12 C11 H11B 108.9
H11A C11 H11B 107.7
N1 C9 C10 111.89(14)
N1 C9 H9A 109.2
C10 C9 H9A 109.2
N1 C9 H9B 109.2
C10 C9 H9B 109.2
H9A C9 H9B 107.9
C7 C8 C3 120.53(15)
C7 C8 H8 119.7
C3 C8 H8 119.7
C2 C18 H18A 109.5
C2 C18 H18B 109.5
H18A C18 H18B 109.5
C2 C18 H18C 109.5
H18A C18 H18C 109.5
H18B C18 H18C 109.5
C7 C6 C5 120.27(15)
C7 C6 H6 119.9
C5 C6 H6 119.9
N3 C12 C11 112.16(13)
N3 C12 H12A 109.2
C11 C12 H12A 109.2
N3 C12 H12B 109.2
C11 C12 H12B 109.2
H12A C12 H12B 107.9
N2 C10 C9 112.54(13)
N2 C10 H10A 109.1
C9 C10 H10A 109.1
N2 C10 H10B 109.1
C9 C10 H10B 109.1
H10A C10 H10B 107.8
C6 C7 C8 119.88(15)
C6 C7 H7 120.1
C8 C7 H7 120.1
C2 C19 H19A 109.5
C2 C19 H19B 109.5
H19A C19 H19B 109.5
C2 C19 H19C 109.5
H19A C19 H19C 109.5
H19B C19 H19C 109.5
N2 C16 H16A 109.5
N2 C16 H16B 109.5
H16A C16 H16B 109.5
N2 C16 H16C 109.5
H16A C16 H16C 109.5
H16B C16 H16C 109.5

loop_
_geom_bond_atom_site_label_1
_geom_bond_atom_site_label_2
_geom_bond_distance
Pd1 C4 2.0207(15)
Pd1 C1 2.0610(15)
Pd1 N2 2.1944(14)
Pd1 N1 2.2287(14)
Pd1 N3 2.2983(13)
Pd1 I1 2.5902(3)
Pd1' C4 1.930(6)
Pd1' N2 1.970(8)
Pd1' C1 2.197(6)
Pd1' N3 2.200(6)
Pd1' N1 2.339(7)
Pd1' I1' 2.565(4)
N1 C15 1.4821(19)
N1 C9 1.485(2)
N1 C14 1.487(2)
N2 C16 1.478(2)
N2 C11 1.493(2)
N2 C10 1.507(2)
C3 C8 1.398(2)
C3 C4 1.402(2)
C3 C2 1.504(2)
N3 C17 1.479(2)
N3 C13 1.490(2)
N3 C12 1.497(2)
C4 C5 1.393(2)
C17 H17A 0.9800
C17 H17B 0.9800
C17 H17C 0.9800
C5 C6 1.393(2)
C5 H5 0.9500
C1 C2 1.531(2)
C1 H1A 0.9900
C1 H1B 0.9900
C14 C13 1.509(2)
C14 H14A 0.9900
C14 H14B 0.9900
C13 H13A 0.9900
C13 H13B 0.9900
C15 H15A 0.9800
C15 H15B 0.9800
C15 H15C 0.9800
C2 C19 1.539(2)
C2 C18 1.541(2)
C11 C12 1.516(3)
C11 H11A 0.9900
C11 H11B 0.9900
C9 C10 1.514(2)
C9 H9A 0.9900
C9 H9B 0.9900
C8 C7 1.392(2)
C8 H8 0.9500
C18 H18A 0.9800
C18 H18B 0.9800
C18 H18C 0.9800
C6 C7 1.383(2)
C6 H6 0.9500
C12 H12A 0.9900
C12 H12B 0.9900
C10 H10A 0.9900
C10 H10B 0.9900
C7 H7 0.9500
C19 H19A 0.9800
C19 H19B 0.9800
C19 H19C 0.9800
C16 H16A 0.9800
C16 H16B 0.9800
C16 H16C 0.9800

loop_
_geom_torsion_atom_site_label_1
_geom_torsion_atom_site_label_2
_geom_torsion_atom_site_label_3
_geom_torsion_atom_site_label_4
_geom_torsion
C1 Pd1 N1 C15 52.02(12)
N2 Pd1 N1 C15 148.26(12)
N3 Pd1 N1 C15 -129.48(12)
I1 Pd1 N1 C15 -36.85(11)
C1 Pd1 N1 C9 -65.15(10)
N2 Pd1 N1 C9 31.09(9)
N3 Pd1 N1 C9 113.35(10)
I1 Pd1 N1 C9 -154.02(9)
C1 Pd1 N1 C14 176.82(11)
N2 Pd1 N1 C14 -86.94(11)
N3 Pd1 N1 C14 -4.68(10)
I1 Pd1 N1 C14 87.95(10)
C1 Pd1 N1 Pd1' -118.1(12)
N2 Pd1 N1 Pd1' -21.9(12)
N3 Pd1 N1 Pd1' 60.4(12)
I1 Pd1 N1 Pd1' 153.0(12)
C4 Pd1' N1 C15 27.4(16)
N2 Pd1' N1 C15 145.11(17)
C1 Pd1' N1 C15 45.4(3)
N3 Pd1' N1 C15 -125.12(18)
I1' Pd1' N1 C15 -32.6(3)
C4 Pd1' N1 C9 -90.1(15)
N2 Pd1' N1 C9 27.6(2)
C1 Pd1' N1 C9 -72.1(2)
N3 Pd1' N1 C9 117.40(18)
I1' Pd1' N1 C9 -150.1(2)
C4 Pd1' N1 C14 154.8(14)
N2 Pd1' N1 C14 -87.45(19)
C1 Pd1' N1 C14 172.80(17)
N3 Pd1' N1 C14 2.3(2)
I1' Pd1' N1 C14 94.8(3)
C4 Pd1' N1 Pd1 37.9(11)
N2 Pd1' N1 Pd1 155.6(13)
C1 Pd1' N1 Pd1 55.9(11)
N3 Pd1' N1 Pd1 -114.6(13)
I1' Pd1' N1 Pd1 -22.1(11)
C4 Pd1' N2 C16 35.4(3)
C1 Pd1' N2 C16 -46.4(3)
N3 Pd1' N2 C16 148.51(15)
N1 Pd1' N2 C16 -131.82(15)
C4 Pd1' N2 C11 -79.9(3)
C1 Pd1' N2 C11 -161.7(2)
N3 Pd1' N2 C11 33.2(2)
N1 Pd1' N2 C11 112.83(16)
C4 Pd1' N2 C10 162.6(2)
C1 Pd1' N2 C10 80.8(2)
N3 Pd1' N2 C10 -84.3(2)
N1 Pd1' N2 C10 -4.6(2)
C4 Pd1' N2 Pd1 132(2)
C1 Pd1' N2 Pd1 50.4(18)
N3 Pd1' N2 Pd1 -114.7(19)
N1 Pd1' N2 Pd1 -35.1(18)
C4 Pd1 N2 C16 41.84(12)
C1 Pd1 N2 C16 -39.81(13)
N1 Pd1 N2 C16 -131.76(12)
N3 Pd1 N2 C16 147.20(12)
C4 Pd1 N2 C11 -76.31(10)
C1 Pd1 N2 C11 -157.96(10)
N1 Pd1 N2 C11 110.08(10)
N3 Pd1 N2 C11 29.05(10)
C4 Pd1 N2 C10 165.85(11)
C1 Pd1 N2 C10 84.19(12)
N1 Pd1 N2 C10 -7.76(11)
N3 Pd1 N2 C10 -88.80(11)
C4 Pd1 N2 Pd1' -43.7(19)
C1 Pd1 N2 Pd1' -125.3(19)
N1 Pd1 N2 Pd1' 142.7(19)
N3 Pd1 N2 Pd1' 61.7(19)
C4 Pd1' N3 C17 -28.1(5)
N2 Pd1' N3 C17 -131.41(18)
C1 Pd1' N3 C17 110.1(11)
N1 Pd1' N3 C17 144.89(14)
I1' Pd1' N3 C17 51.9(2)
C4 Pd1' N3 C13 -150.5(3)
N2 Pd1' N3 C13 106.2(2)
C1 Pd1' N3 C13 -12.3(13)
N1 Pd1' N3 C13 22.6(2)
I1' Pd1' N3 C13 -70.4(2)
C4 Pd1' N3 C12 93.0(3)
N2 Pd1' N3 C12 -10.3(3)
C1 Pd1' N3 C12 -128.8(12)
N1 Pd1' N3 C12 -93.95(19)
I1' Pd1' N3 C12 173.10(18)
C4 Pd1' N3 Pd1 -114.5(16)
N2 Pd1' N3 Pd1 142.2(16)
C1 Pd1' N3 Pd1 23.7(7)
N1 Pd1' N3 Pd1 58.6(14)
I1' Pd1' N3 Pd1 -34.4(13)
C4 Pd1 N3 C17 -41.21(12)
N2 Pd1 N3 C17 -131.31(12)
N1 Pd1 N3 C17 145.93(12)
I1 Pd1 N3 C17 48.50(11)
C4 Pd1 N3 C13 -158.67(10)
N2 Pd1 N3 C13 111.23(11)
N1 Pd1 N3 C13 28.46(10)
I1 Pd1 N3 C13 -68.96(10)
C4 Pd1 N3 C12 84.60(11)
N2 Pd1 N3 C12 -5.50(10)
N1 Pd1 N3 C12 -88.26(10)
I1 Pd1 N3 C12 174.32(10)
C4 Pd1 N3 Pd1' 56.3(14)
N2 Pd1 N3 Pd1' -33.8(14)
N1 Pd1 N3 Pd1' -116.6(14)
I1 Pd1 N3 Pd1' 146.0(14)
C8 C3 C4 C5 -0.3(2)
C2 C3 C4 C5 -179.58(15)
C8 C3 C4 Pd1' 165.7(3)
C2 C3 C4 Pd1' -13.6(3)
C8 C3 C4 Pd1 173.26(12)
C2 C3 C4 Pd1 -6.06(18)
N2 Pd1' C4 C5 76.0(3)
C1 Pd1' C4 C5 173.33(14)
N3 Pd1' C4 C5 -17.9(5)
N1 Pd1' C4 C5 -168.4(14)
I1' Pd1' C4 C5 -107.0(3)
N2 Pd1' C4 C3 -90.2(3)
C1 Pd1' C4 C3 7.2(3)
N3 Pd1' C4 C3 175.9(2)
N1 Pd1' C4 C3 25.4(16)
I1' Pd1' C4 C3 86.9(2)
N2 Pd1' C4 Pd1 -150.4(14)
C1 Pd1' C4 Pd1 -53.0(12)
N3 Pd1' C4 Pd1 115.7(14)
N1 Pd1' C4 Pd1 -34.8(11)
I1' Pd1' C4 Pd1 26.7(12)
C1 Pd1 C4 C5 171.86(14)
N2 Pd1 C4 C5 75.56(14)
N3 Pd1 C4 C5 -5.74(14)
I1 Pd1 C4 C5 -99.48(13)
C1 Pd1 C4 C3 -1.37(12)
N2 Pd1 C4 C3 -97.67(12)
N3 Pd1 C4 C3 -178.97(11)
I1 Pd1 C4 C3 87.29(11)
C1 Pd1 C4 Pd1' 122.0(13)
N2 Pd1 C4 Pd1' 25.7(13)
N3 Pd1 C4 Pd1' -55.6(13)
I1 Pd1 C4 Pd1' -149.4(13)
C3 C4 C5 C6 1.4(2)
Pd1' C4 C5 C6 -164.7(3)
Pd1 C4 C5 C6 -171.56(12)
C4 Pd1 C1 C2 8.25(12)
N2 Pd1 C1 C2 99.81(12)
N1 Pd1 C1 C2 -178.55(12)
I1 Pd1 C1 C2 -80.63(11)
C4 Pd1 C1 Pd1' -60.1(14)
N2 Pd1 C1 Pd1' 31.5(14)
N1 Pd1 C1 Pd1' 113.1(14)
I1 Pd1 C1 Pd1' -148.9(14)
C4 Pd1' C1 C2 0.0(3)
N2 Pd1' C1 C2 101.5(2)
N3 Pd1' C1 C2 -141.4(11)
N1 Pd1' C1 C2 -175.67(15)
I1' Pd1' C1 C2 -81.41(19)
C4 Pd1' C1 Pd1 114.4(15)
N2 Pd1' C1 Pd1 -144.1(16)
N3 Pd1' C1 Pd1 -27.0(8)
N1 Pd1' C1 Pd1 -61.3(14)
I1' Pd1' C1 Pd1 33.0(13)
C15 N1 C14 C13 106.80(15)
C9 N1 C14 C13 -133.50(14)
Pd1 N1 C14 C13 -21.10(16)
Pd1' N1 C14 C13 -27.3(2)
C17 N3 C13 C14 -176.11(13)
C12 N3 C13 C14 63.81(16)
Pd1' N3 C13 C14 -46.1(2)
Pd1 N3 C13 C14 -50.17(14)
N1 C14 C13 N3 51.02(18)
C8 C3 C2 C1 -167.21(15)
C4 C3 C2 C1 12.1(2)
C8 C3 C2 C19 -48.9(2)
C4 C3 C2 C19 130.41(16)
C8 C3 C2 C18 69.96(19)
C4 C3 C2 C18 -110.75(16)
Pd1 C1 C2 C3 -12.77(16)
Pd1' C1 C2 C3 -6.0(3)
Pd1 C1 C2 C19 -133.06(12)
Pd1' C1 C2 C19 -126.3(2)
Pd1 C1 C2 C18 108.86(14)
Pd1' C1 C2 C18 115.6(2)
C16 N2 C11 C12 -174.71(14)
C10 N2 C11 C12 65.19(18)
Pd1' N2 C11 C12 -54.0(2)
Pd1 N2 C11 C12 -51.34(15)
C15 N1 C9 C10 -173.27(14)
C14 N1 C9 C10 66.18(17)
Pd1 N1 C9 C10 -51.21(15)
Pd1' N1 C9 C10 -45.9(2)
C4 C3 C8 C7 -0.9(2)
C2 C3 C8 C7 178.42(16)
C4 C5 C6 C7 -1.4(3)
C17 N3 C12 C11 111.17(15)
C13 N3 C12 C11 -130.52(15)
Pd1' N3 C12 C11 -16.7(2)
Pd1 N3 C12 C11 -19.99(16)
N2 C11 C12 N3 50.14(19)
C16 N2 C10 C9 109.77(17)
C11 N2 C10 C9 -131.01(16)
Pd1' N2 C10 C9 -20.4(3)
Pd1 N2 C10 C9 -17.85(18)
N1 C9 C10 N2 49.0(2)
C5 C6 C7 C8 0.3(3)
C3 C8 C7 C6 0.8(3)
